data_7027516
loop_
_publ_author_name
'Pflug, J\"org'
'Fr\"ohlich, Roland'
'Erker, Gerhard'

_publ_section_title
;
 Unexpected alkyl-substituent exchange during the formation of a cationic
 bis(zirconocene) complex that contains a planar four-co-ordinate carbon
 atom
;
_journal_issue 15
_journal_name_full 'Journal of the Chemical Society, Dalton Transactions'
_journal_page_first 2551
_journal_paper_doi 10.1039/a903492g
_journal_year 1999
_chemical_formula_sum 'C54 H57 B Si Zr2'
_chemical_formula_weight 927.34
_chemical_name_systematic
; 
 ? 
;
_space_group_IT_number 33
_symmetry_cell_setting orthorhombic
_symmetry_space_group_name_Hall 'P 2c -2n'
_symmetry_space_group_name_H-M 'P n a 21'
_atom_sites_solution_hydrogens geom
_atom_sites_solution_primary direct
_atom_sites_solution_secondary difmap
_audit_creation_method SHELXL-97
_cell_angle_alpha 90.00
_cell_angle_beta 90.00
_cell_angle_gamma 90.00
_cell_formula_units_Z 4
_cell_length_a 25.643(1)
_cell_length_b 18.965(1)
_cell_length_c 9.398(1)
_cell_measurement_temperature 198(2)
_cell_volume 4570.4(6)
_computing_cell_refinement 'Collect (Nonius, 1998)'
_computing_data_collection 'Collect (Nonius, 1998)'
_computing_data_reduction 'Denzo-SMN (Otwinowski & Minor, 1997)'
_computing_molecular_graphics 'SCHAKAL-92 (Keller, 1992)'
_computing_publication_material 'SHELXL-97 (Sheldrick, 1997)'
_computing_structure_refinement 'SHELXL-97 (Sheldrick, 1997)'
_computing_structure_solution 'SHELXS-97 (Sheldrick, 1990)'
_diffrn_ambient_temperature 198(2)
_diffrn_measured_fraction_theta_full 0.998
_diffrn_measured_fraction_theta_max 0.998
_diffrn_measurement_device_type 'Nonius KappaCCD'
_diffrn_measurement_method '\w and \f scans'
_diffrn_radiation_monochromator graphite
_diffrn_radiation_source 'rotating anode Nonius FR591'
_diffrn_radiation_type MoK\a
_diffrn_radiation_wavelength 0.71073
_diffrn_reflns_av_R_equivalents 0.0435
_diffrn_reflns_av_sigmaI/netI 0.0410
_diffrn_reflns_limit_h_max 24
_diffrn_reflns_limit_h_min -32
_diffrn_reflns_limit_k_max 22
_diffrn_reflns_limit_k_min -23
_diffrn_reflns_limit_l_max 11
_diffrn_reflns_limit_l_min -11
_diffrn_reflns_number 28027
_diffrn_reflns_theta_full 26.37
_diffrn_reflns_theta_max 26.37
_diffrn_reflns_theta_min 1.92
_exptl_absorpt_coefficient_mu 0.518
_exptl_absorpt_correction_T_max 0.9036
_exptl_absorpt_correction_T_min 0.7639
_exptl_absorpt_correction_type 'SORTAV (Blessing, 1995 & 1997)'
_exptl_crystal_colour colourless
_exptl_crystal_density_diffrn 1.348
_exptl_crystal_density_method 'not measured'
_exptl_crystal_description needle
_exptl_crystal_F_000 1920
_exptl_crystal_size_max 0.55
_exptl_crystal_size_mid 0.20
_exptl_crystal_size_min 0.20
_refine_diff_density_max 0.668
_refine_diff_density_min -0.341
_refine_diff_density_rms 0.055
_refine_ls_abs_structure_details 'Flack H D (1983), Acta Cryst. A39, 876-881'
_refine_ls_abs_structure_Flack 0.00(3)
_refine_ls_extinction_method none
_refine_ls_goodness_of_fit_ref 1.038
_refine_ls_hydrogen_treatment 'refined as riding atoms'
_refine_ls_matrix_type full
_refine_ls_number_parameters 528
_refine_ls_number_reflns 8364
_refine_ls_number_restraints 1
_refine_ls_restrained_S_all 1.038
_refine_ls_R_factor_all 0.0410
_refine_ls_R_factor_gt 0.0320
_refine_ls_shift/su_max 0.003
_refine_ls_shift/su_mean 0.000
_refine_ls_structure_factor_coef Fsqd
_refine_ls_weighting_details 'w=1/[\s^2^(Fo^2^)+(0.0343P)^2^+2.0779P] where P=(Fo^2^+2Fc^2^)/3'
_refine_ls_weighting_scheme calc
_refine_ls_wR_factor_gt 0.0704
_refine_ls_wR_factor_ref 0.0744
_reflns_number_gt 7371
_reflns_number_total 8364
_reflns_threshold_expression >2sigma(I)
_cod_data_source_file 903492gsup1.cif
_cod_data_source_block erk_873
_cod_depositor_comments
;
The following automatic conversions were performed:

'_refine_ls_weighting_scheme' value 'calc
w=1/[\s^2^(Fo^2^)+(0.0343P)^2^+2.0779P] where P=(Fo^2^+2Fc^2^)/3' was
changed to 'calc'. New tag '_refine_ls_weighting_details' was
created. The value of the new tag was set to
'w=1/[\s^2^(Fo^2^)+(0.0343P)^2^+2.0779P] where P=(Fo^2^+2Fc^2^)/3'.

Automatic conversion script
Id: cif_fix_values 3143 2015-03-26 13:38:13Z robertas 
;
_cod_original_sg_symbol_H-M Pna21
_cod_database_code 7027516

loop_
_symmetry_equiv_pos_as_xyz
'x, y, z'
'-x, -y, z+1/2'
'x+1/2, -y+1/2, z'
'-x+1/2, y+1/2, z+1/2'

loop_
_atom_site_label
_atom_site_type_symbol
_atom_site_fract_x
_atom_site_fract_y
_atom_site_fract_z
_atom_site_U_iso_or_equiv
_atom_site_adp_type
_atom_site_occupancy
_atom_site_calc_flag
_atom_site_refinement_flags
Zr1 Zr 0.566827(10) 0.285881(15) 0.39949(4) 0.02784(8) Uani 1 d .
Zr2 Zr 0.460771(10) 0.184532(15) 0.26966(4) 0.02686(7) Uani 1 d .
C1 C 0.61862(12) 0.1894(2) 0.2511(4) 0.0380(8) Uani 1 d .
H1A H 0.6321 0.1445 0.2875 0.057 Uiso 1 calc R
H1B H 0.6313 0.2281 0.3109 0.057 Uiso 1 calc R
H1C H 0.6307 0.1963 0.1532 0.057 Uiso 1 calc R
C2 C 0.55858(12) 0.18809(18) 0.2539(4) 0.0293(7) Uani 1 d .
C3 C 0.53224(12) 0.14181(18) 0.1785(4) 0.0348(8) Uani 1 d .
C4 C 0.55215(16) 0.0859(2) 0.0800(5) 0.0533(11) Uani 1 d .
H4A H 0.5884 0.0747 0.1042 0.080 Uiso 1 calc R
H4B H 0.5504 0.1030 -0.0183 0.080 Uiso 1 calc R
H4C H 0.5307 0.0434 0.0897 0.080 Uiso 1 calc R
C5 C 0.47891(12) 0.28743(17) 0.4197(4) 0.0284(7) Uani 1 d .
C6 C 0.43319(12) 0.30240(18) 0.4372(3) 0.0299(8) Uani 1 d .
C7 C 0.38021(12) 0.3284(2) 0.4648(4) 0.0350(8) Uani 1 d .
H7A H 0.3546 0.2917 0.4379 0.042 Uiso 1 calc R
H7B H 0.3735 0.3706 0.4054 0.042 Uiso 1 calc R
Si Si 0.37131(4) 0.35209(6) 0.66003(12) 0.0435(3) Uani 1 d .
C8A C 0.36794(17) 0.2681(3) 0.7586(5) 0.0643(12) Uani 1 d .
H8A1 H 0.3402 0.2386 0.7186 0.096 Uiso 1 calc R
H8A2 H 0.3605 0.2777 0.8590 0.096 Uiso 1 calc R
H8A3 H 0.4014 0.2434 0.7506 0.096 Uiso 1 calc R
C8B C 0.30945(17) 0.4014(3) 0.6801(5) 0.0655(14) Uani 1 d .
H8B1 H 0.3133 0.4484 0.6381 0.098 Uiso 1 calc R
H8B2 H 0.3010 0.4059 0.7813 0.098 Uiso 1 calc R
H8B3 H 0.2814 0.3760 0.6314 0.098 Uiso 1 calc R
C8C C 0.42786(19) 0.4067(3) 0.7194(6) 0.0747(15) Uani 1 d .
H8C1 H 0.4604 0.3821 0.6967 0.112 Uiso 1 calc R
H8C2 H 0.4257 0.4143 0.8223 0.112 Uiso 1 calc R
H8C3 H 0.4271 0.4523 0.6703 0.112 Uiso 1 calc R
C10 C 0.62308(16) 0.3054(2) 0.6170(4) 0.0518(11) Uani 1 d .
H10 H 0.6492 0.3409 0.6143 0.062 Uiso 1 calc R
C11 C 0.62941(16) 0.2357(3) 0.5781(4) 0.0524(11) Uani 1 d .
H11 H 0.6606 0.2150 0.5427 0.063 Uiso 1 calc R
C12 C 0.58177(18) 0.2005(2) 0.6001(4) 0.0492(10) Uani 1 d .
H12 H 0.5749 0.1521 0.5824 0.059 Uiso 1 calc R
C13 C 0.54639(15) 0.2506(2) 0.6530(4) 0.0483(10) Uani 1 d .
H13 H 0.5112 0.2418 0.6789 0.058 Uiso 1 calc R
C14 C 0.57152(15) 0.3145(2) 0.6610(5) 0.0466(10) Uani 1 d .
H14 H 0.5563 0.3577 0.6914 0.056 Uiso 1 calc R
C15 C 0.55793(17) 0.4151(2) 0.3562(5) 0.0570(12) Uani 1 d .
H15 H 0.5400 0.4413 0.4270 0.068 Uiso 1 calc R
C16 C 0.53569(14) 0.3824(2) 0.2349(5) 0.0499(12) Uani 1 d .
H16 H 0.5000 0.3847 0.2085 0.060 Uiso 1 calc R
C17 C 0.57446(14) 0.3465(2) 0.1606(5) 0.0440(10) Uani 1 d .
H17 H 0.5699 0.3191 0.0769 0.053 Uiso 1 calc R
C18 C 0.62199(14) 0.3588(2) 0.2337(5) 0.0499(11) Uani 1 d .
H18 H 0.6552 0.3410 0.2065 0.060 Uiso 1 calc R
C19 C 0.61221(16) 0.4011(2) 0.3512(5) 0.0556(12) Uani 1 d .
H19 H 0.6375 0.4177 0.4169 0.067 Uiso 1 calc R
C20 C 0.39873(16) 0.1684(2) 0.0649(5) 0.0499(10) Uani 1 d .
H20 H 0.3817 0.1241 0.0564 0.060 Uiso 1 calc R
C21 C 0.38036(14) 0.2261(2) 0.1398(4) 0.0444(9) Uani 1 d .
H21 H 0.3490 0.2277 0.1937 0.053 Uiso 1 calc R
C22 C 0.41507(17) 0.2807(2) 0.1230(4) 0.0471(10) Uani 1 d .
H22 H 0.4113 0.3268 0.1612 0.057 Uiso 1 calc R
C23 C 0.45650(15) 0.2571(3) 0.0409(4) 0.0495(11) Uani 1 d .
H23 H 0.4863 0.2837 0.0142 0.059 Uiso 1 calc R
C24 C 0.44639(18) 0.1865(3) 0.0044(5) 0.0581(13) Uani 1 d .
H24 H 0.4681 0.1567 -0.0513 0.070 Uiso 1 calc R
C25 C 0.40140(16) 0.0829(2) 0.3332(5) 0.0539(11) Uani 1 d .
H25 H 0.3735 0.0715 0.2707 0.065 Uiso 1 calc R
C26 C 0.45091(18) 0.0556(2) 0.3260(5) 0.0553(11) Uani 1 d .
H26 H 0.4634 0.0237 0.2559 0.066 Uiso 1 calc R
C27 C 0.47911(15) 0.0820(2) 0.4365(6) 0.0612(14) Uani 1 d .
H27 H 0.5143 0.0708 0.4581 0.073 Uiso 1 calc R
C28 C 0.4475(2) 0.1284(3) 0.5125(5) 0.0678(15) Uani 1 d .
H28 H 0.4570 0.1547 0.5945 0.081 Uiso 1 calc R
C29 C 0.39862(16) 0.1288(2) 0.4442(5) 0.0566(13) Uani 1 d .
H29 H 0.3691 0.1562 0.4706 0.068 Uiso 1 calc R
B B 0.24864(14) 0.4886(2) 0.1389(4) 0.0329(9) Uani 1 d .
C31 C 0.24356(11) 0.5607(2) 0.0404(4) 0.0338(8) Uani 1 d .
C32 C 0.24557(11) 0.5616(2) -0.1080(5) 0.0414(8) Uani 1 d .
H32 H 0.2474 0.5180 -0.1576 0.050 Uiso 1 calc R
C33 C 0.24503(13) 0.6245(3) -0.1867(5) 0.0548(12) Uani 1 d .
H33 H 0.2459 0.6228 -0.2877 0.066 Uiso 1 calc R
C34 C 0.24324(13) 0.6884(2) -0.1190(6) 0.0573(13) Uani 1 d .
H34 H 0.2434 0.7309 -0.1723 0.069 Uiso 1 calc R
C35 C 0.24118(13) 0.6902(2) 0.0280(6) 0.0520(11) Uani 1 d .
H35 H 0.2398 0.7341 0.0765 0.062 Uiso 1 calc R
C36 C 0.24106(12) 0.62741(19) 0.1044(4) 0.0415(9) Uani 1 d .
H36 H 0.2392 0.6298 0.2052 0.050 Uiso 1 calc R
C41 C 0.30974(12) 0.49178(17) 0.1979(4) 0.0318(8) Uani 1 d .
C42 C 0.32352(14) 0.52407(19) 0.3257(4) 0.0395(8) Uani 1 d .
H42 H 0.2967 0.5421 0.3853 0.047 Uiso 1 calc R
C43 C 0.37569(15) 0.5310(2) 0.3698(5) 0.0508(11) Uani 1 d .
H43 H 0.3836 0.5535 0.4574 0.061 Uiso 1 calc R
C44 C 0.41513(13) 0.5051(2) 0.2859(5) 0.0486(10) Uani 1 d .
H44 H 0.4504 0.5085 0.3163 0.058 Uiso 1 calc R
C45 C 0.40332(13) 0.47455(19) 0.1582(5) 0.0420(9) Uani 1 d .
H45 H 0.4305 0.4578 0.0985 0.050 Uiso 1 calc R
C46 C 0.35126(12) 0.46775(18) 0.1149(4) 0.0349(8) Uani 1 d .
H46 H 0.3440 0.4460 0.0260 0.042 Uiso 1 calc R
C51 C 0.20615(11) 0.48912(16) 0.2697(4) 0.0336(7) Uani 1 d .
C52 C 0.15688(12) 0.52003(19) 0.2559(5) 0.0415(8) Uani 1 d .
H52 H 0.1490 0.5454 0.1714 0.050 Uiso 1 calc R
C53 C 0.11898(15) 0.5151(2) 0.3609(5) 0.0514(11) Uani 1 d .
H53 H 0.0858 0.5361 0.3466 0.062 Uiso 1 calc R
C54 C 0.12928(17) 0.4801(2) 0.4848(5) 0.0556(12) Uani 1 d .
H54 H 0.1035 0.4772 0.5572 0.067 Uiso 1 calc R
C55 C 0.17767(17) 0.4486(2) 0.5041(4) 0.0528(11) Uani 1 d .
H55 H 0.1854 0.4247 0.5904 0.063 Uiso 1 calc R
C56 C 0.21464(13) 0.45238(19) 0.3964(5) 0.0432(8) Uani 1 d .
H56 H 0.2470 0.4290 0.4094 0.052 Uiso 1 calc R
C61 C 0.23576(11) 0.41586(19) 0.0521(3) 0.0304(7) Uani 1 d .
C62 C 0.19309(12) 0.4122(2) -0.0420(4) 0.0370(8) Uani 1 d .
H62 H 0.1737 0.4538 -0.0612 0.044 Uiso 1 calc R
C63 C 0.17864(12) 0.3498(2) -0.1074(4) 0.0443(9) Uani 1 d .
H63 H 0.1494 0.3495 -0.1697 0.053 Uiso 1 calc R
C64 C 0.20559(14) 0.2883(2) -0.0843(5) 0.0478(9) Uani 1 d .
H64 H 0.1961 0.2461 -0.1322 0.057 Uiso 1 calc R
C65 C 0.24700(15) 0.2892(2) 0.0104(4) 0.0455(9) Uani 1 d .
H65 H 0.2655 0.2469 0.0303 0.055 Uiso 1 calc R
C66 C 0.26141(13) 0.35159(19) 0.0762(4) 0.0370(8) Uani 1 d .
H66 H 0.2900 0.3508 0.1406 0.044 Uiso 1 calc R

loop_
_atom_site_aniso_label
_atom_site_aniso_U_11
_atom_site_aniso_U_22
_atom_site_aniso_U_33
_atom_site_aniso_U_23
_atom_site_aniso_U_13
_atom_site_aniso_U_12
Zr1 0.02289(13) 0.02586(15) 0.03476(16) 0.00252(17) -0.00446(14) -0.00184(11)
Zr2 0.02549(13) 0.02216(14) 0.03294(16) 0.00145(16) -0.00189(14) -0.00205(12)
C1 0.0296(16) 0.044(2) 0.040(2) -0.0012(18) 0.0023(16) 0.0081(15)
C2 0.0262(13) 0.0309(16) 0.0306(19) 0.0029(16) 0.0024(15) 0.0041(13)
C3 0.0359(17) 0.0282(18) 0.040(2) -0.0002(16) 0.0015(15) 0.0055(14)
C4 0.052(2) 0.048(3) 0.060(3) -0.014(2) 0.004(2) 0.007(2)
C5 0.0278(15) 0.0249(15) 0.033(2) -0.0019(15) -0.0032(15) 0.0004(12)
C6 0.0352(18) 0.0310(18) 0.0235(19) -0.0020(13) 0.0000(13) -0.0022(14)
C7 0.0282(16) 0.040(2) 0.0365(19) 0.0018(16) 0.0034(14) 0.0060(14)
Si 0.0387(5) 0.0563(7) 0.0354(6) -0.0050(5) 0.0009(4) 0.0117(5)
C8A 0.064(3) 0.088(3) 0.041(2) 0.009(3) -0.004(2) 0.009(2)
C8B 0.062(3) 0.092(4) 0.042(2) -0.002(2) 0.010(2) 0.036(3)
C8C 0.070(3) 0.074(4) 0.080(4) -0.037(3) -0.002(2) -0.002(2)
C10 0.045(2) 0.062(3) 0.048(2) 0.003(2) -0.0219(18) -0.0159(19)
C11 0.043(2) 0.069(3) 0.046(2) 0.003(2) -0.0157(18) 0.018(2)
C12 0.074(3) 0.038(2) 0.035(2) 0.0069(18) -0.022(2) -0.004(2)
C13 0.041(2) 0.071(3) 0.034(2) 0.006(2) -0.0096(17) -0.008(2)
C14 0.056(2) 0.041(2) 0.043(2) -0.011(2) -0.0096(18) 0.0053(18)
C15 0.062(3) 0.030(2) 0.080(4) 0.007(2) 0.001(2) -0.0040(18)
C16 0.0377(19) 0.039(2) 0.073(3) 0.029(2) -0.0138(19) -0.0099(17)
C17 0.046(2) 0.040(2) 0.046(2) 0.018(2) -0.0037(18) -0.0131(18)
C18 0.0340(19) 0.052(3) 0.064(3) 0.021(2) -0.0007(17) -0.0142(17)
C19 0.051(2) 0.044(2) 0.072(3) 0.012(2) -0.022(2) -0.0214(18)
C20 0.058(2) 0.035(2) 0.056(3) 0.0031(19) -0.024(2) -0.0093(18)
C21 0.0359(19) 0.052(3) 0.046(2) 0.005(2) -0.0071(17) 0.0036(17)
C22 0.069(3) 0.030(2) 0.042(2) -0.0015(18) -0.021(2) 0.0078(19)
C23 0.040(2) 0.065(3) 0.043(2) 0.025(2) -0.0116(18) -0.017(2)
C24 0.057(3) 0.081(4) 0.036(2) -0.012(2) -0.012(2) 0.027(2)
C25 0.050(2) 0.050(3) 0.062(3) 0.014(2) -0.007(2) -0.024(2)
C26 0.069(3) 0.0236(19) 0.073(3) 0.005(2) 0.012(2) -0.0044(19)
C27 0.0367(19) 0.051(3) 0.095(4) 0.046(3) -0.009(2) -0.0044(19)
C28 0.120(4) 0.044(3) 0.039(2) 0.016(2) -0.011(3) -0.042(3)
C29 0.046(2) 0.053(3) 0.070(3) 0.024(2) 0.027(2) 0.002(2)
B 0.0286(18) 0.034(2) 0.036(2) 0.0014(19) -0.0008(15) 0.0020(16)
C31 0.0158(14) 0.041(2) 0.045(2) 0.0104(17) 0.0005(14) 0.0011(13)
C32 0.0241(14) 0.051(2) 0.049(2) 0.014(2) 0.0032(17) 0.0031(13)
C33 0.0292(18) 0.078(3) 0.057(3) 0.029(2) 0.0073(16) 0.0056(19)
C34 0.0300(18) 0.051(3) 0.091(4) 0.039(3) 0.007(2) 0.0039(15)
C35 0.0290(18) 0.045(3) 0.082(3) 0.015(2) -0.001(2) 0.0010(16)
C36 0.0259(17) 0.040(2) 0.059(3) 0.011(2) -0.0018(16) -0.0022(15)
C41 0.0329(17) 0.0267(18) 0.0356(19) 0.0096(15) -0.0037(14) -0.0033(14)
C42 0.0396(19) 0.0316(19) 0.047(2) -0.0020(17) -0.0076(16) -0.0029(15)
C43 0.054(2) 0.040(2) 0.059(3) 0.002(2) -0.023(2) -0.0133(17)
C44 0.0312(17) 0.041(2) 0.074(3) 0.013(2) -0.018(2) -0.0058(15)
C45 0.0303(17) 0.034(2) 0.061(3) 0.013(2) -0.0025(17) 0.0018(15)
C46 0.0314(17) 0.0315(18) 0.042(2) 0.0083(16) -0.0030(14) 0.0004(14)
C51 0.0355(15) 0.0298(17) 0.0354(17) -0.0059(19) -0.0013(17) -0.0080(13)
C52 0.0358(17) 0.0391(19) 0.050(2) -0.008(2) 0.0055(17) -0.0019(14)
C53 0.042(2) 0.047(2) 0.065(3) -0.013(2) 0.0159(18) -0.0046(17)
C54 0.062(3) 0.049(3) 0.056(3) -0.023(2) 0.028(2) -0.023(2)
C55 0.074(3) 0.050(3) 0.034(2) -0.002(2) 0.0060(19) -0.023(2)
C56 0.0437(18) 0.044(2) 0.041(2) 0.002(2) 0.0036(19) -0.0107(15)
C61 0.0255(15) 0.039(2) 0.0267(17) 0.0002(15) 0.0027(13) -0.0044(14)
C62 0.0294(17) 0.049(2) 0.0324(18) 0.0026(17) -0.0012(14) -0.0015(15)
C63 0.0345(16) 0.071(3) 0.0277(17) -0.006(2) -0.0034(17) -0.0105(17)
C64 0.053(2) 0.051(2) 0.039(2) -0.015(2) 0.005(2) -0.0124(18)
C65 0.050(2) 0.038(2) 0.048(2) -0.003(2) -0.0023(18) -0.0034(17)
C66 0.0383(18) 0.036(2) 0.036(2) 0.0043(17) -0.0028(15) -0.0040(15)

loop_
_atom_type_symbol
_atom_type_description
_atom_type_scat_dispersion_real
_atom_type_scat_dispersion_imag
_atom_type_scat_source
C C 0.0033 0.0016 'International Tables Vol C Tables 4.2.6.8 and 6.1.1.4'
H H 0.0000 0.0000 'International Tables Vol C Tables 4.2.6.8 and 6.1.1.4'
B B 0.0013 0.0007 'International Tables Vol C Tables 4.2.6.8 and 6.1.1.4'
Si Si 0.0817 0.0704 'International Tables Vol C Tables 4.2.6.8 and 6.1.1.4'
Zr Zr -2.9673 0.5597 'International Tables Vol C Tables 4.2.6.8 and 6.1.1.4'

loop_
_geom_angle_atom_site_label_1
_geom_angle_atom_site_label_2
_geom_angle_atom_site_label_3
_geom_angle
C5 Zr1 C2 88.22(11)
C5 Zr1 C15 84.83(13)
C2 Zr1 C15 133.03(14)
C5 Zr1 C11 125.87(14)
C2 Zr1 C11 98.62(14)
C15 Zr1 C11 122.69(16)
C5 Zr1 C12 95.59(14)
C2 Zr1 C12 86.63(14)
C15 Zr1 C12 140.24(15)
C11 Zr1 C12 32.52(15)
C5 Zr1 C19 117.69(13)
C2 Zr1 C19 129.14(14)
C15 Zr1 C19 32.87(14)
C11 Zr1 C19 98.87(15)
C12 Zr1 C19 128.58(14)
C5 Zr1 C18 127.18(12)
C2 Zr1 C18 97.23(14)
C15 Zr1 C18 53.89(15)
C11 Zr1 C18 105.25(14)
C12 Zr1 C18 137.06(14)
C19 Zr1 C18 31.98(14)
C5 Zr1 C14 87.88(13)
C2 Zr1 C14 138.92(14)
C15 Zr1 C14 87.23(16)
C11 Zr1 C14 53.05(14)
C12 Zr1 C14 53.15(14)
C19 Zr1 C14 88.09(15)
C18 Zr1 C14 117.27(14)
C5 Zr1 C16 74.16(12)
C2 Zr1 C16 100.96(14)
C15 Zr1 C16 32.77(14)
C11 Zr1 C16 152.42(14)
C12 Zr1 C16 166.87(15)
C19 Zr1 C16 53.60(12)
C18 Zr1 C16 53.17(12)
C14 Zr1 C16 117.12(15)
C5 Zr1 C10 119.91(14)
C2 Zr1 C10 130.35(13)
C15 Zr1 C10 92.29(15)
C11 Zr1 C10 31.83(14)
C12 Zr1 C10 53.24(14)
C19 Zr1 C10 75.80(14)
C18 Zr1 C10 95.69(14)
C14 Zr1 C10 32.10(13)
C16 Zr1 C10 124.66(14)
C5 Zr1 C13 73.62(13)
C2 Zr1 C13 109.03(14)
C15 Zr1 C13 113.23(16)
C11 Zr1 C13 53.29(13)
C12 Zr1 C13 32.34(14)
C19 Zr1 C13 119.68(15)
C18 Zr1 C13 147.60(13)
C14 Zr1 C13 31.60(14)
C16 Zr1 C13 134.65(15)
C10 Zr1 C13 52.82(13)
C5 Zr1 C17 98.37(12)
C2 Zr1 C17 81.19(14)
C15 Zr1 C17 54.25(16)
C11 Zr1 C17 135.76(13)
C12 Zr1 C17 161.13(14)
C19 Zr1 C17 53.81(14)
C18 Zr1 C17 32.63(12)
C14 Zr1 C17 139.79(15)
C16 Zr1 C17 31.98(14)
C10 Zr1 C17 127.33(13)
C13 Zr1 C17 166.41(15)
C5 Zr1 Zr2 43.27(8)
C2 Zr1 Zr2 44.95(7)
C15 Zr1 Zr2 113.96(10)
C11 Zr1 Zr2 120.99(11)
C12 Zr1 Zr2 91.49(10)
C19 Zr1 Zr2 139.73(9)
C18 Zr1 Zr2 121.03(10)
C14 Zr1 Zr2 119.27(9)
C16 Zr1 Zr2 86.55(8)
C10 Zr1 Zr2 142.64(10)
C13 Zr1 Zr2 91.25(9)
C17 Zr1 Zr2 90.02(9)
C3 Zr2 C5 111.25(12)
C3 Zr2 C2 31.52(12)
C5 Zr2 C2 79.82(10)
C3 Zr2 C26 78.80(14)
C5 Zr2 C26 132.21(14)
C2 Zr2 C26 97.98(13)
C3 Zr2 C20 100.72(14)
C5 Zr2 C20 131.05(12)
C2 Zr2 C20 126.11(14)
C26 Zr2 C20 88.80(15)
C3 Zr2 C29 129.21(14)
C5 Zr2 C29 94.55(14)
C2 Zr2 C29 132.92(13)
C26 Zr2 C29 52.53(15)
C20 Zr2 C29 92.68(15)
C3 Zr2 C24 74.91(14)
C5 Zr2 C24 125.80(15)
C2 Zr2 C24 95.01(14)
C26 Zr2 C24 101.99(16)
C20 Zr2 C24 32.07(15)
C29 Zr2 C24 123.88(17)
C3 Zr2 C21 127.84(14)
C5 Zr2 C21 100.63(12)
C2 Zr2 C21 141.15(13)
C26 Zr2 C21 108.89(14)
C20 Zr2 C21 31.89(13)
C29 Zr2 C21 85.92(14)
C24 Zr2 C21 52.93(14)
C3 Zr2 C25 108.41(15)
C5 Zr2 C25 125.82(14)
C2 Zr2 C25 129.45(13)
C26 Zr2 C25 31.60(14)
C20 Zr2 C25 72.96(14)
C29 Zr2 C25 31.28(14)
C24 Zr2 C25 99.02(16)
C21 Zr2 C25 81.97(14)
C3 Zr2 C28 108.06(17)
C5 Zr2 C28 80.93(14)
C2 Zr2 C28 101.42(16)
C26 Zr2 C28 52.42(16)
C20 Zr2 C28 123.44(15)
C29 Zr2 C28 32.31(15)
C24 Zr2 C28 151.02(16)
C21 Zr2 C28 117.12(17)
C25 Zr2 C28 52.24(14)
C3 Zr2 C27 78.60(14)
C5 Zr2 C27 102.65(15)
C2 Zr2 C27 82.66(12)
C26 Zr2 C27 31.22(15)
C20 Zr2 C27 119.72(15)
C29 Zr2 C27 52.75(14)
C24 Zr2 C27 130.42(18)
C21 Zr2 C27 133.55(13)
C25 Zr2 C27 51.86(13)
C28 Zr2 C27 31.83(16)
C3 Zr2 C23 84.58(14)
C5 Zr2 C23 93.64(14)
C2 Zr2 C23 88.78(12)
C26 Zr2 C23 134.15(16)
C20 Zr2 C23 52.75(13)
C29 Zr2 C23 138.29(13)
C24 Zr2 C23 32.17(15)
C21 Zr2 C23 52.37(13)
C25 Zr2 C23 125.70(13)
C28 Zr2 C23 167.31(17)
C27 Zr2 C23 159.89(17)
C3 Zr2 C22 115.90(14)
C5 Zr2 C22 80.21(12)
C2 Zr2 C22 113.86(13)
C26 Zr2 C22 139.25(15)
C20 Zr2 C22 52.24(13)
C29 Zr2 C22 110.99(14)
C24 Zr2 C22 52.58(14)
C21 Zr2 C22 31.30(13)
C25 Zr2 C22 113.16(14)
C28 Zr2 C22 135.89(18)
C27 Zr2 C22 163.44(14)
C23 Zr2 C22 31.42(14)
C3 Zr2 C6 136.39(11)
C5 Zr2 C6 25.45(10)
C2 Zr2 C6 105.16(11)
C26 Zr2 C6 128.83(12)
C20 Zr2 C6 111.38(12)
C29 Zr2 C6 79.07(13)
C24 Zr2 C6 120.22(13)
C21 Zr2 C6 79.49(12)
C25 Zr2 C6 108.72(13)
C28 Zr2 C6 78.30(14)
C27 Zr2 C6 107.93(15)
C23 Zr2 C6 91.84(14)
C22 Zr2 C6 67.84(11)
C3 Zr2 Zr1 72.05(9)
C5 Zr2 Zr1 39.24(7)
C2 Zr2 Zr1 40.58(8)
C26 Zr2 Zr1 122.11(11)
C20 Zr2 Zr1 144.50(10)
C29 Zr2 Zr1 119.24(12)
C24 Zr2 Zr1 116.40(12)
C21 Zr2 Zr1 128.60(9)
C25 Zr2 Zr1 142.54(10)
C28 Zr2 Zr1 91.20(11)
C27 Zr2 Zr1 93.46(10)
C23 Zr2 Zr1 91.75(9)
C22 Zr2 Zr1 98.60(9)
C6 Zr2 Zr1 64.61(7)
C3 C2 C1 121.0(3)
C3 C2 Zr1 154.2(2)
C1 C2 Zr1 84.6(2)
C3 C2 Zr2 60.06(18)
C1 C2 Zr2 177.5(3)
Zr1 C2 Zr2 94.46(11)
C2 C3 C4 129.1(3)
C2 C3 Zr2 88.4(2)
C4 C3 Zr2 142.5(3)
C6 C5 Zr1 166.9(3)
C6 C5 Zr2 94.6(2)
Zr1 C5 Zr2 97.50(12)
C5 C6 C7 173.3(3)
C5 C6 Zr2 59.9(2)
C7 C6 Zr2 126.6(2)
C6 C7 Si 111.1(2)
C8A Si C8B 110.2(2)
C8A Si C8C 111.4(2)
C8B Si C8C 110.8(2)
C8A Si C7 106.6(2)
C8B Si C7 108.67(18)
C8C Si C7 109.0(2)
C11 C10 C14 107.9(4)
C11 C10 Zr1 73.3(2)
C14 C10 Zr1 73.6(2)
C10 C11 C12 108.2(4)
C10 C11 Zr1 74.9(2)
C12 C11 Zr1 73.9(2)
C13 C12 C11 107.0(4)
C13 C12 Zr1 74.4(2)
C11 C12 Zr1 73.6(2)
C14 C13 C12 108.2(4)
C14 C13 Zr1 73.8(2)
C12 C13 Zr1 73.2(2)
C13 C14 C10 108.6(4)
C13 C14 Zr1 74.6(2)
C10 C14 Zr1 74.3(2)
C16 C15 C19 106.6(4)
C16 C15 Zr1 74.8(2)
C19 C15 Zr1 74.4(2)
C17 C16 C15 109.3(3)
C17 C16 Zr1 74.2(2)
C15 C16 Zr1 72.4(2)
C16 C17 C18 106.8(4)
C16 C17 Zr1 73.9(2)
C18 C17 Zr1 73.2(2)
C19 C18 C17 109.0(4)
C19 C18 Zr1 73.9(2)
C17 C18 Zr1 74.1(2)
C18 C19 C15 108.2(4)
C18 C19 Zr1 74.1(2)
C15 C19 Zr1 72.7(2)
C21 C20 C24 108.2(4)
C21 C20 Zr2 74.3(2)
C24 C20 Zr2 74.2(2)
C22 C21 C20 108.5(4)
C22 C21 Zr2 76.2(2)
C20 C21 Zr2 73.8(2)
C21 C22 C23 108.4(4)
C21 C22 Zr2 72.5(2)
C23 C22 Zr2 73.7(2)
C22 C23 C24 107.6(4)
C22 C23 Zr2 74.9(2)
C24 C23 Zr2 72.6(2)
C20 C24 C23 107.3(4)
C20 C24 Zr2 73.8(2)
C23 C24 Zr2 75.2(2)
C29 C25 C26 109.1(4)
C29 C25 Zr2 74.0(2)
C26 C25 Zr2 73.7(2)
C27 C26 C25 108.4(4)
C27 C26 Zr2 75.5(2)
C25 C26 Zr2 74.7(2)
C26 C27 C28 108.3(4)
C26 C27 Zr2 73.3(2)
C28 C27 Zr2 74.1(2)
C27 C28 C29 106.7(4)
C27 C28 Zr2 74.1(3)
C29 C28 Zr2 73.0(2)
C25 C29 C28 107.4(4)
C25 C29 Zr2 74.7(2)
C28 C29 Zr2 74.7(2)
C61 B C51 104.1(3)
C61 B C31 113.7(3)
C51 B C31 111.2(3)
C61 B C41 112.8(3)
C51 B C41 112.0(3)
C31 B C41 103.3(3)
C32 C31 C36 114.8(4)
C32 C31 B 124.4(4)
C36 C31 B 120.6(3)
C31 C32 C33 122.4(4)
C34 C33 C32 120.5(4)
C33 C34 C35 119.2(4)
C34 C35 C36 119.6(4)
C35 C36 C31 123.4(4)
C42 C41 C46 115.6(3)
C42 C41 B 122.8(3)
C46 C41 B 121.4(3)
C41 C42 C43 122.4(4)
C44 C43 C42 119.9(4)
C45 C44 C43 119.5(3)
C44 C45 C46 120.3(4)
C41 C46 C45 122.3(4)
C56 C51 C52 115.4(3)
C56 C51 B 122.1(3)
C52 C51 B 122.1(3)
C53 C52 C51 122.5(4)
C54 C53 C52 120.2(4)
C53 C54 C55 119.6(4)
C54 C55 C56 119.5(4)
C55 C56 C51 122.7(4)
C66 C61 C62 115.0(3)
C66 C61 B 123.8(3)
C62 C61 B 120.7(3)
C63 C62 C61 121.9(3)
C64 C63 C62 121.4(3)
C63 C64 C65 118.5(4)
C66 C65 C64 120.1(4)
C65 C66 C61 123.0(3)

loop_
_geom_bond_atom_site_label_1
_geom_bond_atom_site_label_2
_geom_bond_distance
Zr1 C5 2.263(3)
Zr1 C2 2.314(4)
Zr1 C15 2.495(4)
Zr1 C11 2.510(4)
Zr1 C12 2.514(4)
Zr1 C19 2.517(4)
Zr1 C18 2.519(4)
Zr1 C14 2.520(4)
Zr1 C16 2.527(4)
Zr1 C10 2.529(4)
Zr1 C13 2.530(4)
Zr1 C17 2.531(4)
Zr1 Zr2 3.5467(4)
Zr2 C3 2.179(3)
Zr2 C5 2.452(3)
Zr2 C2 2.514(3)
Zr2 C26 2.514(4)
Zr2 C20 2.515(4)
Zr2 C29 2.519(4)
Zr2 C24 2.521(4)
Zr2 C21 2.523(4)
Zr2 C25 2.528(4)
Zr2 C28 2.541(4)
Zr2 C27 2.541(4)
Zr2 C23 2.555(4)
Zr2 C22 2.569(4)
Zr2 C6 2.824(3)
C1 C2 1.540(4)
C2 C3 1.315(5)
C3 C4 1.497(5)
C5 C6 1.217(4)
C6 C7 1.469(4)
C7 Si 1.903(4)
Si C8A 1.845(5)
Si C8B 1.851(4)
Si C8C 1.867(5)
C10 C11 1.382(6)
C10 C14 1.396(6)
C11 C12 1.407(6)
C12 C13 1.405(6)
C13 C14 1.375(6)
C15 C16 1.417(6)
C15 C19 1.418(6)
C16 C17 1.393(6)
C17 C18 1.418(5)
C18 C19 1.387(6)
C20 C21 1.384(6)
C20 C24 1.391(6)
C21 C22 1.374(6)
C22 C23 1.387(6)
C23 C24 1.406(6)
C25 C29 1.361(6)
C25 C26 1.373(6)
C26 C27 1.361(6)
C27 C28 1.393(7)
C28 C29 1.408(7)
B C61 1.636(5)
B C51 1.643(5)
B C31 1.657(5)
B C41 1.663(5)
C31 C32 1.396(5)
C31 C36 1.402(5)
C32 C33 1.405(5)
C33 C34 1.369(6)
C34 C35 1.382(7)
C35 C36 1.391(5)
C41 C42 1.394(5)
C41 C46 1.396(5)
C42 C43 1.407(5)
C43 C44 1.373(6)
C44 C45 1.367(6)
C45 C46 1.401(5)
C51 C56 1.396(5)
C51 C52 1.399(4)
C52 C53 1.388(5)
C53 C54 1.366(6)
C54 C55 1.389(6)
C55 C56 1.389(5)
C61 C66 1.403(5)
C61 C62 1.409(4)
C62 C63 1.384(5)
C63 C64 1.373(6)
C64 C65 1.386(6)
C65 C66 1.386(5)

loop_
_geom_torsion_atom_site_label_1
_geom_torsion_atom_site_label_2
_geom_torsion_atom_site_label_3
_geom_torsion_atom_site_label_4
_geom_torsion
C5 Zr1 Zr2 C3 177.33(16)
C2 Zr1 Zr2 C3 -2.35(16)
C15 Zr1 Zr2 C3 125.37(16)
C11 Zr1 Zr2 C3 -71.62(16)
C12 Zr1 Zr2 C3 -86.09(15)
C19 Zr1 Zr2 C3 99.2(2)
C18 Zr1 Zr2 C3 64.39(16)
C14 Zr1 Zr2 C3 -133.77(15)
C16 Zr1 Zr2 C3 106.91(15)
C10 Zr1 Zr2 C3 -103.8(2)
C13 Zr1 Zr2 C3 -118.44(14)
C17 Zr1 Zr2 C3 75.10(14)
C2 Zr1 Zr2 C5 -179.7(2)
C15 Zr1 Zr2 C5 -51.97(18)
C11 Zr1 Zr2 C5 111.05(17)
C12 Zr1 Zr2 C5 96.58(17)
C19 Zr1 Zr2 C5 -78.2(2)
C18 Zr1 Zr2 C5 -112.94(18)
C14 Zr1 Zr2 C5 48.90(17)
C16 Zr1 Zr2 C5 -70.43(16)
C10 Zr1 Zr2 C5 78.9(2)
C13 Zr1 Zr2 C5 64.23(17)
C17 Zr1 Zr2 C5 -102.24(16)
C5 Zr1 Zr2 C2 179.7(2)
C15 Zr1 Zr2 C2 127.72(18)
C11 Zr1 Zr2 C2 -69.27(18)
C12 Zr1 Zr2 C2 -83.73(17)
C19 Zr1 Zr2 C2 101.5(2)
C18 Zr1 Zr2 C2 66.74(18)
C14 Zr1 Zr2 C2 -131.42(17)
C16 Zr1 Zr2 C2 109.26(17)
C10 Zr1 Zr2 C2 -101.4(2)
C13 Zr1 Zr2 C2 -116.08(17)
C17 Zr1 Zr2 C2 77.45(16)
C5 Zr1 Zr2 C26 -119.05(18)
C2 Zr1 Zr2 C26 61.27(18)
C15 Zr1 Zr2 C26 -171.01(18)
C11 Zr1 Zr2 C26 -8.00(17)
C12 Zr1 Zr2 C26 -22.47(16)
C19 Zr1 Zr2 C26 162.8(2)
C18 Zr1 Zr2 C26 128.01(17)
C14 Zr1 Zr2 C26 -70.15(17)
C16 Zr1 Zr2 C26 170.52(16)
C10 Zr1 Zr2 C26 -40.2(2)
C13 Zr1 Zr2 C26 -54.82(16)
C17 Zr1 Zr2 C26 138.72(16)
C5 Zr1 Zr2 C20 94.1(2)
C2 Zr1 Zr2 C20 -85.6(2)
C15 Zr1 Zr2 C20 42.1(2)
C11 Zr1 Zr2 C20 -154.9(2)
C12 Zr1 Zr2 C20 -169.3(2)
C19 Zr1 Zr2 C20 15.9(3)
C18 Zr1 Zr2 C20 -18.9(2)
C14 Zr1 Zr2 C20 143.0(2)
C16 Zr1 Zr2 C20 23.7(2)
C10 Zr1 Zr2 C20 173.0(3)
C13 Zr1 Zr2 C20 158.3(2)
C17 Zr1 Zr2 C20 -8.2(2)
C5 Zr1 Zr2 C29 -57.20(18)
C2 Zr1 Zr2 C29 123.11(17)
C15 Zr1 Zr2 C29 -109.17(17)
C11 Zr1 Zr2 C29 53.84(17)
C12 Zr1 Zr2 C29 39.38(16)
C19 Zr1 Zr2 C29 -135.4(2)
C18 Zr1 Zr2 C29 -170.14(17)
C14 Zr1 Zr2 C29 -8.31(16)
C16 Zr1 Zr2 C29 -127.63(16)
C10 Zr1 Zr2 C29 21.7(2)
C13 Zr1 Zr2 C29 7.03(16)
C17 Zr1 Zr2 C29 -159.44(15)
C5 Zr1 Zr2 C24 115.13(17)
C2 Zr1 Zr2 C24 -64.56(17)
C15 Zr1 Zr2 C24 63.16(17)
C11 Zr1 Zr2 C24 -133.83(17)
C12 Zr1 Zr2 C24 -148.29(16)
C19 Zr1 Zr2 C24 37.0(2)
C18 Zr1 Zr2 C24 2.19(17)
C14 Zr1 Zr2 C24 164.02(15)
C16 Zr1 Zr2 C24 44.70(15)
C10 Zr1 Zr2 C24 -166.0(2)
C13 Zr1 Zr2 C24 179.36(15)
C17 Zr1 Zr2 C24 12.89(15)
C5 Zr1 Zr2 C21 52.82(18)
C2 Zr1 Zr2 C21 -126.86(18)
C15 Zr1 Zr2 C21 0.86(18)
C11 Zr1 Zr2 C21 163.87(17)
C12 Zr1 Zr2 C21 149.40(17)
C19 Zr1 Zr2 C21 -25.3(2)
C18 Zr1 Zr2 C21 -60.12(17)
C14 Zr1 Zr2 C21 101.72(17)
C16 Zr1 Zr2 C21 -17.60(17)
C10 Zr1 Zr2 C21 131.7(2)
C13 Zr1 Zr2 C21 117.05(16)
C17 Zr1 Zr2 C21 -49.41(16)
C5 Zr1 Zr2 C25 -85.6(2)
C2 Zr1 Zr2 C25 94.7(2)
C15 Zr1 Zr2 C25 -137.6(2)
C11 Zr1 Zr2 C25 25.5(2)
C12 Zr1 Zr2 C25 11.0(2)
C19 Zr1 Zr2 C25 -163.7(3)
C18 Zr1 Zr2 C25 161.5(2)
C14 Zr1 Zr2 C25 -36.7(2)
C16 Zr1 Zr2 C25 -156.0(2)
C10 Zr1 Zr2 C25 -6.7(3)
C13 Zr1 Zr2 C25 -21.4(2)
C17 Zr1 Zr2 C25 172.2(2)
C5 Zr1 Zr2 C28 -74.05(19)
C2 Zr1 Zr2 C28 106.26(19)
C15 Zr1 Zr2 C28 -126.02(19)
C11 Zr1 Zr2 C28 37.00(18)
C12 Zr1 Zr2 C28 22.53(18)
C19 Zr1 Zr2 C28 -152.2(2)
C18 Zr1 Zr2 C28 173.01(19)
C14 Zr1 Zr2 C28 -25.15(18)
C16 Zr1 Zr2 C28 -144.48(18)
C10 Zr1 Zr2 C28 4.8(2)
C13 Zr1 Zr2 C28 -9.82(17)
C17 Zr1 Zr2 C28 -176.29(18)
C5 Zr1 Zr2 C27 -105.83(18)
C2 Zr1 Zr2 C27 74.49(17)
C15 Zr1 Zr2 C27 -157.79(18)
C11 Zr1 Zr2 C27 5.22(17)
C12 Zr1 Zr2 C27 -9.25(16)
C19 Zr1 Zr2 C27 176.0(2)
C18 Zr1 Zr2 C27 141.23(17)
C14 Zr1 Zr2 C27 -56.93(17)
C16 Zr1 Zr2 C27 -176.26(17)
C10 Zr1 Zr2 C27 -26.9(2)
C13 Zr1 Zr2 C27 -41.60(16)
C17 Zr1 Zr2 C27 151.94(16)
C5 Zr1 Zr2 C23 93.60(17)
C2 Zr1 Zr2 C23 -86.08(17)
C15 Zr1 Zr2 C23 41.64(17)
C11 Zr1 Zr2 C23 -155.35(16)
C12 Zr1 Zr2 C23 -169.82(16)
C19 Zr1 Zr2 C23 15.4(2)
C18 Zr1 Zr2 C23 -19.34(17)
C14 Zr1 Zr2 C23 142.50(16)
C16 Zr1 Zr2 C23 23.18(15)
C10 Zr1 Zr2 C23 172.5(2)
C13 Zr1 Zr2 C23 157.83(15)
C17 Zr1 Zr2 C23 -8.63(15)
C5 Zr1 Zr2 C22 62.79(17)
C2 Zr1 Zr2 C22 -116.89(16)
C15 Zr1 Zr2 C22 10.83(16)
C11 Zr1 Zr2 C22 173.84(16)
C12 Zr1 Zr2 C22 159.37(14)
C19 Zr1 Zr2 C22 -15.4(2)
C18 Zr1 Zr2 C22 -50.15(16)
C14 Zr1 Zr2 C22 111.69(15)
C16 Zr1 Zr2 C22 -7.64(14)
C10 Zr1 Zr2 C22 141.7(2)
C13 Zr1 Zr2 C22 127.02(14)
C17 Zr1 Zr2 C22 -39.44(14)
C5 Zr1 Zr2 C6 2.39(15)
C2 Zr1 Zr2 C6 -177.29(15)
C15 Zr1 Zr2 C6 -49.57(15)
C11 Zr1 Zr2 C6 113.44(14)
C12 Zr1 Zr2 C6 98.97(13)
C19 Zr1 Zr2 C6 -75.76(19)
C18 Zr1 Zr2 C6 -110.55(14)
C14 Zr1 Zr2 C6 51.29(13)
C16 Zr1 Zr2 C6 -68.03(13)
C10 Zr1 Zr2 C6 81.28(19)
C13 Zr1 Zr2 C6 66.62(13)
C17 Zr1 Zr2 C6 -99.84(12)
C5 Zr1 C2 C3 8.3(7)
C15 Zr1 C2 C3 -72.9(7)
C11 Zr1 C2 C3 134.4(7)
C12 Zr1 C2 C3 104.0(7)
C19 Zr1 C2 C3 -116.7(6)
C18 Zr1 C2 C3 -118.9(7)
C14 Zr1 C2 C3 93.1(7)
C16 Zr1 C2 C3 -65.2(7)
C10 Zr1 C2 C3 137.3(6)
C13 Zr1 C2 C3 80.3(7)
C17 Zr1 C2 C3 -90.4(7)
Zr2 Zr1 C2 C3 8.6(6)
C5 Zr1 C2 C1 -177.9(2)
C15 Zr1 C2 C1 100.9(2)
C11 Zr1 C2 C1 -51.9(2)
C12 Zr1 C2 C1 -82.2(2)
C19 Zr1 C2 C1 57.1(3)
C18 Zr1 C2 C1 54.8(2)
C14 Zr1 C2 C1 -93.2(3)
C16 Zr1 C2 C1 108.6(2)
C10 Zr1 C2 C1 -49.0(3)
C13 Zr1 C2 C1 -105.9(2)
C17 Zr1 C2 C1 83.4(2)
Zr2 Zr1 C2 C1 -177.7(3)
C5 Zr1 C2 Zr2 -0.22(13)
C15 Zr1 C2 Zr2 -81.45(19)
C11 Zr1 C2 Zr2 125.81(14)
C12 Zr1 C2 Zr2 95.49(14)
C19 Zr1 C2 Zr2 -125.25(14)
C18 Zr1 C2 Zr2 -127.48(12)
C14 Zr1 C2 Zr2 84.51(19)
C16 Zr1 C2 Zr2 -73.70(13)
C10 Zr1 C2 Zr2 128.70(15)
C13 Zr1 C2 Zr2 71.78(14)
C17 Zr1 C2 Zr2 -98.97(13)
C5 Zr2 C2 C3 -175.5(2)
C26 Zr2 C2 C3 52.9(3)
C20 Zr2 C2 C3 -41.5(3)
C29 Zr2 C2 C3 97.7(3)
C24 Zr2 C2 C3 -50.0(3)
C21 Zr2 C2 C3 -81.2(3)
C25 Zr2 C2 C3 56.0(3)
C28 Zr2 C2 C3 106.0(3)
C27 Zr2 C2 C3 80.2(3)
C23 Zr2 C2 C3 -81.6(3)
C22 Zr2 C2 C3 -101.1(2)
C6 Zr2 C2 C3 -173.2(2)
Zr1 Zr2 C2 C3 -175.7(3)
C3 Zr2 C2 C1 -116(6)
C5 Zr2 C2 C1 68(6)
C26 Zr2 C2 C1 -63(6)
C20 Zr2 C2 C1 -158(6)
C29 Zr2 C2 C1 -18(6)
C24 Zr2 C2 C1 -166(6)
C21 Zr2 C2 C1 163(6)
C25 Zr2 C2 C1 -60(6)
C28 Zr2 C2 C1 -10(6)
C27 Zr2 C2 C1 -36(6)
C23 Zr2 C2 C1 162(6)
C22 Zr2 C2 C1 143(6)
C6 Zr2 C2 C1 71(6)
Zr1 Zr2 C2 C1 68(6)
C3 Zr2 C2 Zr1 175.7(3)
C5 Zr2 C2 Zr1 0.20(13)
C26 Zr2 C2 Zr1 -131.41(15)
C20 Zr2 C2 Zr1 134.22(14)
C29 Zr2 C2 Zr1 -86.5(2)
C24 Zr2 C2 Zr1 125.71(15)
C21 Zr2 C2 Zr1 94.6(2)
C25 Zr2 C2 Zr1 -128.28(16)
C28 Zr2 C2 Zr1 -78.28(15)
C27 Zr2 C2 Zr1 -104.13(16)
C23 Zr2 C2 Zr1 94.12(15)
C22 Zr2 C2 Zr1 74.63(15)
C6 Zr2 C2 Zr1 2.54(14)
C1 C2 C3 C4 -1.1(6)
Zr1 C2 C3 C4 171.6(5)
Zr2 C2 C3 C4 -178.5(5)
C1 C2 C3 Zr2 177.4(3)
Zr1 C2 C3 Zr2 -9.8(7)
C5 Zr2 C3 C2 4.7(3)
C26 Zr2 C3 C2 -126.4(3)
C20 Zr2 C3 C2 147.0(2)
C29 Zr2 C3 C2 -110.5(3)
C24 Zr2 C3 C2 127.8(3)
C21 Zr2 C3 C2 128.3(2)
C25 Zr2 C3 C2 -137.6(2)
C28 Zr2 C3 C2 -82.3(2)
C27 Zr2 C3 C2 -94.5(3)
C23 Zr2 C3 C2 96.5(2)
C22 Zr2 C3 C2 93.9(2)
C6 Zr2 C3 C2 9.6(3)
Zr1 Zr2 C3 C2 2.9(2)
C5 Zr2 C3 C4 -177.1(4)
C2 Zr2 C3 C4 178.1(6)
C26 Zr2 C3 C4 51.7(5)
C20 Zr2 C3 C4 -34.9(5)
C29 Zr2 C3 C4 67.6(5)
C24 Zr2 C3 C4 -54.1(5)
C21 Zr2 C3 C4 -53.6(5)
C25 Zr2 C3 C4 40.6(5)
C28 Zr2 C3 C4 95.8(5)
C27 Zr2 C3 C4 83.6(5)
C23 Zr2 C3 C4 -85.3(5)
C22 Zr2 C3 C4 -87.9(5)
C6 Zr2 C3 C4 -172.3(4)
Zr1 Zr2 C3 C4 -178.9(5)
C2 Zr1 C5 C6 -157.1(13)
C15 Zr1 C5 C6 -23.6(13)
C11 Zr1 C5 C6 103.5(13)
C12 Zr1 C5 C6 116.4(13)
C19 Zr1 C5 C6 -22.9(13)
C18 Zr1 C5 C6 -59.4(13)
C14 Zr1 C5 C6 63.8(13)
C16 Zr1 C5 C6 -55.2(13)
C10 Zr1 C5 C6 66.0(13)
C13 Zr1 C5 C6 92.4(13)
C17 Zr1 C5 C6 -76.3(13)
Zr2 Zr1 C5 C6 -157.3(14)
C2 Zr1 C5 Zr2 0.22(14)
C15 Zr1 C5 Zr2 133.72(16)
C11 Zr1 C5 Zr2 -99.14(18)
C12 Zr1 C5 Zr2 -86.22(13)
C19 Zr1 C5 Zr2 134.40(14)
C18 Zr1 C5 Zr2 97.95(17)
C14 Zr1 C5 Zr2 -138.87(14)
C16 Zr1 C5 Zr2 102.14(15)
C10 Zr1 C5 Zr2 -136.62(14)
C13 Zr1 C5 Zr2 -110.21(15)
C17 Zr1 C5 Zr2 81.04(14)
C3 Zr2 C5 C6 172.2(2)
C2 Zr2 C5 C6 174.8(2)
C26 Zr2 C5 C6 -93.7(3)
C20 Zr2 C5 C6 45.1(3)
C29 Zr2 C5 C6 -52.4(3)
C24 Zr2 C5 C6 85.9(3)
C21 Zr2 C5 C6 34.3(3)
C25 Zr2 C5 C6 -53.4(3)
C28 Zr2 C5 C6 -81.8(3)
C27 Zr2 C5 C6 -105.2(2)
C23 Zr2 C5 C6 86.6(2)
C22 Zr2 C5 C6 58.1(2)
Zr1 Zr2 C5 C6 175.0(3)
C3 Zr2 C5 Zr1 -2.72(17)
C2 Zr2 C5 Zr1 -0.21(13)
C26 Zr2 C5 Zr1 91.37(18)
C20 Zr2 C5 Zr1 -129.82(16)
C29 Zr2 C5 Zr1 132.62(14)
C24 Zr2 C5 Zr1 -89.05(16)
C21 Zr2 C5 Zr1 -140.68(13)
C25 Zr2 C5 Zr1 131.59(15)
C28 Zr2 C5 Zr1 103.23(17)
C27 Zr2 C5 Zr1 79.81(15)
C23 Zr2 C5 Zr1 -88.32(13)
C22 Zr2 C5 Zr1 -116.83(15)
C6 Zr2 C5 Zr1 -175.0(3)
Zr1 C5 C6 C7 -9(4)
Zr2 C5 C6 C7 -167(3)
Zr1 C5 C6 Zr2 157.5(14)
C3 Zr2 C6 C5 -10.5(3)
C2 Zr2 C6 C5 -5.4(3)
C26 Zr2 C6 C5 108.4(3)
C20 Zr2 C6 C5 -145.0(2)
C29 Zr2 C6 C5 126.4(3)
C24 Zr2 C6 C5 -110.6(3)
C21 Zr2 C6 C5 -145.7(3)
C25 Zr2 C6 C5 136.5(2)
C28 Zr2 C6 C5 93.5(3)
C27 Zr2 C6 C5 81.7(3)
C23 Zr2 C6 C5 -94.6(2)
C22 Zr2 C6 C5 -115.4(3)
Zr1 Zr2 C6 C5 -3.5(2)
C3 Zr2 C6 C7 167.5(3)
C5 Zr2 C6 C7 178.1(4)
C2 Zr2 C6 C7 172.7(3)
C26 Zr2 C6 C7 -73.5(3)
C20 Zr2 C6 C7 33.1(3)
C29 Zr2 C6 C7 -55.5(3)
C24 Zr2 C6 C7 67.5(3)
C21 Zr2 C6 C7 32.3(3)
C25 Zr2 C6 C7 -45.4(3)
C28 Zr2 C6 C7 -88.5(3)
C27 Zr2 C6 C7 -100.2(3)
C23 Zr2 C6 C7 83.5(3)
C22 Zr2 C6 C7 62.7(3)
Zr1 Zr2 C6 C7 174.5(3)
C5 C6 C7 Si -58(3)
Zr2 C6 C7 Si 136.08(19)
C6 C7 Si C8A -73.0(3)
C6 C7 Si C8B 168.3(3)
C6 C7 Si C8C 47.4(3)
C5 Zr1 C10 C11 110.8(3)
C2 Zr1 C10 C11 -5.4(3)
C15 Zr1 C10 C11 -163.9(3)
C12 Zr1 C10 C11 37.6(3)
C19 Zr1 C10 C11 -135.2(3)
C18 Zr1 C10 C11 -109.9(3)
C14 Zr1 C10 C11 115.0(4)
C16 Zr1 C10 C11 -158.4(3)
C13 Zr1 C10 C11 78.4(3)
C17 Zr1 C10 C11 -118.7(3)
Zr2 Zr1 C10 C11 59.9(3)
C5 Zr1 C10 C14 -4.2(3)
C2 Zr1 C10 C14 -120.5(3)
C15 Zr1 C10 C14 81.1(3)
C11 Zr1 C10 C14 -115.0(4)
C12 Zr1 C10 C14 -77.4(3)
C19 Zr1 C10 C14 109.8(3)
C18 Zr1 C10 C14 135.0(3)
C16 Zr1 C10 C14 86.6(3)
C13 Zr1 C10 C14 -36.6(3)
C17 Zr1 C10 C14 126.3(3)
Zr2 Zr1 C10 C14 -55.1(3)
C14 C10 C11 C12 -1.0(5)
Zr1 C10 C11 C12 -66.9(3)
C14 C10 C11 Zr1 66.0(3)
C5 Zr1 C11 C10 -90.1(3)
C2 Zr1 C11 C10 175.8(3)
C15 Zr1 C11 C10 19.3(3)
C12 Zr1 C11 C10 -114.6(4)
C19 Zr1 C11 C10 43.8(3)
C18 Zr1 C11 C10 75.9(3)
C14 Zr1 C11 C10 -37.0(2)
C16 Zr1 C11 C10 40.9(4)
C13 Zr1 C11 C10 -76.8(3)
C17 Zr1 C11 C10 89.6(3)
Zr2 Zr1 C11 C10 -142.2(2)
C5 Zr1 C11 C12 24.5(3)
C2 Zr1 C11 C12 -69.6(3)
C15 Zr1 C11 C12 133.8(3)
C19 Zr1 C11 C12 158.3(3)
C18 Zr1 C11 C12 -169.6(3)
C14 Zr1 C11 C12 77.5(3)
C16 Zr1 C11 C12 155.5(3)
C10 Zr1 C11 C12 114.6(4)
C13 Zr1 C11 C12 37.7(3)
C17 Zr1 C11 C12 -155.8(2)
Zr2 Zr1 C11 C12 -27.7(3)
C10 C11 C12 C13 0.1(4)
Zr1 C11 C12 C13 -67.5(3)
C10 C11 C12 Zr1 67.6(3)
C5 Zr1 C12 C13 -46.8(3)
C2 Zr1 C12 C13 -134.7(2)
C15 Zr1 C12 C13 41.8(4)
C11 Zr1 C12 C13 113.5(4)
C19 Zr1 C12 C13 85.7(3)
C18 Zr1 C12 C13 128.3(3)
C14 Zr1 C12 C13 36.3(2)
C16 Zr1 C12 C13 -8.8(7)
C10 Zr1 C12 C13 76.7(3)
C17 Zr1 C12 C13 175.6(3)
Zr2 Zr1 C12 C13 -90.0(2)
C5 Zr1 C12 C11 -160.3(3)
C2 Zr1 C12 C11 111.8(3)
C15 Zr1 C12 C11 -71.7(4)
C19 Zr1 C12 C11 -27.8(3)
C18 Zr1 C12 C11 14.8(4)
C14 Zr1 C12 C11 -77.2(3)
C16 Zr1 C12 C11 -122.3(6)
C10 Zr1 C12 C11 -36.8(3)
C13 Zr1 C12 C11 -113.5(4)
C17 Zr1 C12 C11 62.1(5)
Zr2 Zr1 C12 C11 156.5(3)
C11 C12 C13 C14 0.9(4)
Zr1 C12 C13 C14 -66.1(3)
C11 C12 C13 Zr1 66.9(3)
C5 Zr1 C13 C14 -113.8(3)
C2 Zr1 C13 C14 164.0(2)
C15 Zr1 C13 C14 -37.0(3)
C11 Zr1 C13 C14 77.4(3)
C12 Zr1 C13 C14 115.3(4)
C19 Zr1 C13 C14 -0.9(3)
C18 Zr1 C13 C14 21.6(4)
C16 Zr1 C13 C14 -67.5(3)
C10 Zr1 C13 C14 37.2(2)
C17 Zr1 C13 C14 -58.6(6)
Zr2 Zr1 C13 C14 -153.9(2)
C5 Zr1 C13 C12 130.8(3)
C2 Zr1 C13 C12 48.6(3)
C15 Zr1 C13 C12 -152.4(2)
C11 Zr1 C13 C12 -38.0(2)
C19 Zr1 C13 C12 -116.2(3)
C18 Zr1 C13 C12 -93.7(4)
C14 Zr1 C13 C12 -115.3(4)
C16 Zr1 C13 C12 177.2(2)
C10 Zr1 C13 C12 -78.1(3)
C17 Zr1 C13 C12 -173.9(5)
Zr2 Zr1 C13 C12 90.8(2)
C12 C13 C14 C10 -1.5(5)
Zr1 C13 C14 C10 -67.1(3)
C12 C13 C14 Zr1 65.7(3)
C11 C10 C14 C13 1.5(5)
Zr1 C10 C14 C13 67.3(3)
C11 C10 C14 Zr1 -65.8(3)
C5 Zr1 C14 C13 61.4(3)
C2 Zr1 C14 C13 -23.4(3)
C15 Zr1 C14 C13 146.3(3)
C11 Zr1 C14 C13 -78.2(3)
C12 Zr1 C14 C13 -37.2(3)
C19 Zr1 C14 C13 179.2(3)
C18 Zr1 C14 C13 -167.2(2)
C16 Zr1 C14 C13 132.4(2)
C10 Zr1 C14 C13 -114.9(4)
C17 Zr1 C14 C13 161.9(2)
Zr2 Zr1 C14 C13 30.3(3)
C5 Zr1 C14 C10 176.3(3)
C2 Zr1 C14 C10 91.5(3)
C15 Zr1 C14 C10 -98.8(3)
C11 Zr1 C14 C10 36.7(3)
C12 Zr1 C14 C10 77.7(3)
C19 Zr1 C14 C10 -65.9(3)
C18 Zr1 C14 C10 -52.3(3)
C16 Zr1 C14 C10 -112.7(3)
C13 Zr1 C14 C10 114.9(4)
C17 Zr1 C14 C10 -83.2(3)
Zr2 Zr1 C14 C10 145.2(2)
C5 Zr1 C15 C16 -68.6(3)
C2 Zr1 C15 C16 14.1(3)
C11 Zr1 C15 C16 161.6(2)
C12 Zr1 C15 C16 -161.1(3)
C19 Zr1 C15 C16 112.6(4)
C18 Zr1 C15 C16 76.2(3)
C14 Zr1 C15 C16 -156.7(3)
C10 Zr1 C15 C16 171.6(3)
C13 Zr1 C15 C16 -138.2(2)
C17 Zr1 C15 C16 35.6(2)
Zr2 Zr1 C15 C16 -35.7(3)
C5 Zr1 C15 C19 178.9(3)
C2 Zr1 C15 C19 -98.4(3)
C11 Zr1 C15 C19 49.0(3)
C12 Zr1 C15 C19 86.4(3)
C18 Zr1 C15 C19 -36.3(2)
C14 Zr1 C15 C19 90.8(3)
C16 Zr1 C15 C19 -112.6(4)
C10 Zr1 C15 C19 59.1(3)
C13 Zr1 C15 C19 109.2(3)
C17 Zr1 C15 C19 -76.9(3)
Zr2 Zr1 C15 C19 -148.3(2)
C19 C15 C16 C17 2.6(4)
Zr1 C15 C16 C17 -65.5(3)
C19 C15 C16 Zr1 68.2(3)
C5 Zr1 C16 C17 -137.8(2)
C2 Zr1 C16 C17 -52.8(2)
C15 Zr1 C16 C17 116.7(3)
C11 Zr1 C16 C17 81.7(4)
C12 Zr1 C16 C17 -177.3(5)
C19 Zr1 C16 C17 78.2(3)
C18 Zr1 C16 C17 38.1(2)
C14 Zr1 C16 C17 143.1(2)
C10 Zr1 C16 C17 106.5(3)
C13 Zr1 C16 C17 176.1(2)
Zr2 Zr1 C16 C17 -95.6(2)
C5 Zr1 C16 C15 105.5(3)
C2 Zr1 C16 C15 -169.5(2)
C11 Zr1 C16 C15 -35.0(5)
C12 Zr1 C16 C15 66.0(6)
C19 Zr1 C16 C15 -38.5(2)
C18 Zr1 C16 C15 -78.7(3)
C14 Zr1 C16 C15 26.4(3)
C10 Zr1 C16 C15 -10.2(3)
C13 Zr1 C16 C15 59.3(3)
C17 Zr1 C16 C15 -116.7(3)
Zr2 Zr1 C16 C15 147.7(2)
C15 C16 C17 C18 -1.9(4)
Zr1 C16 C17 C18 -66.3(3)
C15 C16 C17 Zr1 64.4(3)
C5 Zr1 C17 C16 40.8(2)
C2 Zr1 C17 C16 127.7(2)
C15 Zr1 C17 C16 -36.6(2)
C11 Zr1 C17 C16 -139.0(2)
C12 Zr1 C17 C16 178.1(4)
C19 Zr1 C17 C16 -77.5(3)
C18 Zr1 C17 C16 -113.7(4)
C14 Zr1 C17 C16 -55.8(3)
C10 Zr1 C17 C16 -97.4(2)
C13 Zr1 C17 C16 -12.0(7)
Zr2 Zr1 C17 C16 83.4(2)
C5 Zr1 C17 C18 154.6(3)
C2 Zr1 C17 C18 -118.6(3)
C15 Zr1 C17 C18 77.2(3)
C11 Zr1 C17 C18 -25.2(4)
C12 Zr1 C17 C18 -68.2(5)
C19 Zr1 C17 C18 36.2(3)
C14 Zr1 C17 C18 57.9(3)
C16 Zr1 C17 C18 113.7(4)
C10 Zr1 C17 C18 16.3(3)
C13 Zr1 C17 C18 101.7(5)
Zr2 Zr1 C17 C18 -162.8(3)
C16 C17 C18 C19 0.5(4)
Zr1 C17 C18 C19 -66.3(3)
C16 C17 C18 Zr1 66.7(3)
C5 Zr1 C18 C19 83.5(3)
C2 Zr1 C18 C19 176.7(2)
C15 Zr1 C18 C19 37.4(2)
C11 Zr1 C18 C19 -82.2(3)
C12 Zr1 C18 C19 -90.4(3)
C14 Zr1 C18 C19 -26.3(3)
C16 Zr1 C18 C19 78.4(3)
C10 Zr1 C18 C19 -51.3(3)
C13 Zr1 C18 C19 -38.8(4)
C17 Zr1 C18 C19 115.7(4)
Zr2 Zr1 C18 C19 135.9(2)
C5 Zr1 C18 C17 -32.2(3)
C2 Zr1 C18 C17 61.0(3)
C15 Zr1 C18 C17 -78.3(3)
C11 Zr1 C18 C17 162.0(3)
C12 Zr1 C18 C17 153.9(2)
C19 Zr1 C18 C17 -115.7(4)
C14 Zr1 C18 C17 -142.0(3)
C16 Zr1 C18 C17 -37.3(3)
C10 Zr1 C18 C17 -167.0(3)
C13 Zr1 C18 C17 -154.6(3)
Zr2 Zr1 C18 C17 20.2(3)
C17 C18 C19 C15 1.2(5)
Zr1 C18 C19 C15 -65.3(3)
C17 C18 C19 Zr1 66.4(3)
C16 C15 C19 C18 -2.3(4)
Zr1 C15 C19 C18 66.1(3)
C16 C15 C19 Zr1 -68.5(3)
C5 Zr1 C19 C18 -116.6(2)
C2 Zr1 C19 C18 -4.2(3)
C15 Zr1 C19 C18 -115.4(4)
C11 Zr1 C19 C18 104.6(2)
C12 Zr1 C19 C18 119.4(3)
C14 Zr1 C19 C18 156.8(2)
C16 Zr1 C19 C18 -77.0(3)
C10 Zr1 C19 C18 126.8(3)
C13 Zr1 C19 C18 157.2(2)
C17 Zr1 C19 C18 -37.0(2)
Zr2 Zr1 C19 C18 -67.4(3)
C5 Zr1 C19 C15 -1.2(3)
C2 Zr1 C19 C15 111.2(3)
C11 Zr1 C19 C15 -140.0(3)
C12 Zr1 C19 C15 -125.3(3)
C18 Zr1 C19 C15 115.4(4)
C14 Zr1 C19 C15 -87.9(3)
C16 Zr1 C19 C15 38.4(3)
C10 Zr1 C19 C15 -117.9(3)
C13 Zr1 C19 C15 -87.4(3)
C17 Zr1 C19 C15 78.4(3)
Zr2 Zr1 C19 C15 48.0(4)
C3 Zr2 C20 C21 -151.4(3)
C5 Zr2 C20 C21 -20.5(3)
C2 Zr2 C20 C21 -130.7(2)
C26 Zr2 C20 C21 130.3(3)
C29 Zr2 C20 C21 77.9(3)
C24 Zr2 C20 C21 -114.6(4)
C25 Zr2 C20 C21 102.5(3)
C28 Zr2 C20 C21 88.4(3)
C27 Zr2 C20 C21 125.7(3)
C23 Zr2 C20 C21 -76.7(3)
C22 Zr2 C20 C21 -36.8(2)
C6 Zr2 C20 C21 -1.4(3)
Zr1 Zr2 C20 C21 -77.3(3)
C3 Zr2 C20 C24 -36.8(3)
C5 Zr2 C20 C24 94.1(3)
C2 Zr2 C20 C24 -16.1(3)
C26 Zr2 C20 C24 -115.1(3)
C29 Zr2 C20 C24 -167.5(3)
C21 Zr2 C20 C24 114.6(4)
C25 Zr2 C20 C24 -142.9(3)
C28 Zr2 C20 C24 -157.0(3)
C27 Zr2 C20 C24 -119.7(3)
C23 Zr2 C20 C24 37.9(3)
C22 Zr2 C20 C24 77.8(3)
C6 Zr2 C20 C24 113.2(3)
Zr1 Zr2 C20 C24 37.3(4)
C24 C20 C21 C22 1.9(5)
Zr2 C20 C21 C22 68.9(3)
C24 C20 C21 Zr2 -67.0(3)
C3 Zr2 C21 C22 -77.7(3)
C5 Zr2 C21 C22 50.1(3)
C2 Zr2 C21 C22 -36.8(4)
C26 Zr2 C21 C22 -168.0(3)
C20 Zr2 C21 C22 -114.3(4)
C29 Zr2 C21 C22 144.0(3)
C24 Zr2 C21 C22 -77.1(3)
C25 Zr2 C21 C22 175.2(3)
C28 Zr2 C21 C22 135.3(3)
C27 Zr2 C21 C22 169.1(3)
C23 Zr2 C21 C22 -36.3(3)
C6 Zr2 C21 C22 64.3(3)
Zr1 Zr2 C21 C22 19.2(3)
C3 Zr2 C21 C20 36.6(3)
C5 Zr2 C21 C20 164.4(2)
C2 Zr2 C21 C20 77.5(3)
C26 Zr2 C21 C20 -53.7(3)
C29 Zr2 C21 C20 -101.7(3)
C24 Zr2 C21 C20 37.2(3)
C25 Zr2 C21 C20 -70.5(3)
C28 Zr2 C21 C20 -110.4(3)
C27 Zr2 C21 C20 -76.5(3)
C23 Zr2 C21 C20 78.0(3)
C22 Zr2 C21 C20 114.3(4)
C6 Zr2 C21 C20 178.6(3)
Zr1 Zr2 C21 C20 133.5(2)
C20 C21 C22 C23 -1.8(4)
Zr2 C21 C22 C23 65.5(3)
C20 C21 C22 Zr2 -67.3(3)
C3 Zr2 C22 C21 120.9(3)
C5 Zr2 C22 C21 -130.1(3)
C2 Zr2 C22 C21 155.7(2)
C26 Zr2 C22 C21 17.5(4)
C20 Zr2 C22 C21 37.5(3)
C29 Zr2 C22 C21 -39.0(3)
C24 Zr2 C22 C21 78.3(3)
C25 Zr2 C22 C21 -5.2(3)
C28 Zr2 C22 C21 -64.2(3)
C27 Zr2 C22 C21 -28.6(7)
C23 Zr2 C22 C21 115.9(4)
C6 Zr2 C22 C21 -106.9(3)
Zr1 Zr2 C22 C21 -164.9(2)
C3 Zr2 C22 C23 5.0(3)
C5 Zr2 C22 C23 114.0(3)
C2 Zr2 C22 C23 39.8(3)
C26 Zr2 C22 C23 -98.5(3)
C20 Zr2 C22 C23 -78.4(3)
C29 Zr2 C22 C23 -154.9(3)
C24 Zr2 C22 C23 -37.6(2)
C21 Zr2 C22 C23 -115.9(4)
C25 Zr2 C22 C23 -121.1(3)
C28 Zr2 C22 C23 179.9(2)
C27 Zr2 C22 C23 -144.6(5)
C6 Zr2 C22 C23 137.2(3)
Zr1 Zr2 C22 C23 79.1(2)
C21 C22 C23 C24 1.1(4)
Zr2 C22 C23 C24 65.7(3)
C21 C22 C23 Zr2 -64.7(3)
C3 Zr2 C23 C22 -175.5(3)
C5 Zr2 C23 C22 -64.5(3)
C2 Zr2 C23 C22 -144.2(3)
C26 Zr2 C23 C22 115.9(3)
C20 Zr2 C23 C22 76.6(3)
C29 Zr2 C23 C22 36.5(4)
C24 Zr2 C23 C22 114.4(3)
C21 Zr2 C23 C22 36.2(2)
C25 Zr2 C23 C22 75.7(3)
C28 Zr2 C23 C22 -0.4(8)
C27 Zr2 C23 C22 151.3(3)
C6 Zr2 C23 C22 -39.1(2)
Zr1 Zr2 C23 C22 -103.7(2)
C3 Zr2 C23 C24 70.1(3)
C5 Zr2 C23 C24 -178.9(2)
C2 Zr2 C23 C24 101.4(3)
C26 Zr2 C23 C24 1.4(3)
C20 Zr2 C23 C24 -37.8(2)
C29 Zr2 C23 C24 -77.9(3)
C21 Zr2 C23 C24 -78.3(3)
C25 Zr2 C23 C24 -38.7(3)
C28 Zr2 C23 C24 -114.8(7)
C27 Zr2 C23 C24 36.9(5)
C22 Zr2 C23 C24 -114.4(3)
C6 Zr2 C23 C24 -153.5(2)
Zr1 Zr2 C23 C24 141.9(2)
C21 C20 C24 C23 -1.2(5)
Zr2 C20 C24 C23 -68.4(3)
C21 C20 C24 Zr2 67.2(3)
C22 C23 C24 C20 0.1(5)
Zr2 C23 C24 C20 67.4(3)
C22 C23 C24 Zr2 -67.3(3)
C3 Zr2 C24 C20 142.5(3)
C5 Zr2 C24 C20 -112.0(3)
C2 Zr2 C24 C20 167.0(3)
C26 Zr2 C24 C20 67.7(3)
C29 Zr2 C24 C20 15.1(3)
C21 Zr2 C24 C20 -37.0(2)
C25 Zr2 C24 C20 35.7(3)
C28 Zr2 C24 C20 42.3(5)
C27 Zr2 C24 C20 82.4(3)
C23 Zr2 C24 C20 -113.3(4)
C22 Zr2 C24 C20 -76.6(3)
C6 Zr2 C24 C20 -82.2(3)
Zr1 Zr2 C24 C20 -156.9(2)
C3 Zr2 C24 C23 -104.2(3)
C5 Zr2 C24 C23 1.4(3)
C2 Zr2 C24 C23 -79.7(2)
C26 Zr2 C24 C23 -178.9(2)
C20 Zr2 C24 C23 113.3(4)
C29 Zr2 C24 C23 128.4(3)
C21 Zr2 C24 C23 76.3(3)
C25 Zr2 C24 C23 149.0(3)
C28 Zr2 C24 C23 155.7(4)
C27 Zr2 C24 C23 -164.3(2)
C22 Zr2 C24 C23 36.7(2)
C6 Zr2 C24 C23 31.1(3)
Zr1 Zr2 C24 C23 -43.5(3)
C3 Zr2 C25 C29 137.3(3)
C5 Zr2 C25 C29 2.0(3)
C2 Zr2 C25 C29 110.1(3)
C26 Zr2 C25 C29 116.1(4)
C20 Zr2 C25 C29 -126.8(3)
C24 Zr2 C25 C29 -145.7(3)
C21 Zr2 C25 C29 -95.4(3)
C28 Zr2 C25 C29 38.4(3)
C27 Zr2 C25 C29 79.1(3)
C23 Zr2 C25 C29 -126.0(3)
C22 Zr2 C25 C29 -92.7(3)
C6 Zr2 C25 C29 -19.4(3)
Zr1 Zr2 C25 C29 53.0(3)
C3 Zr2 C25 C26 21.3(3)
C5 Zr2 C25 C26 -114.1(3)
C2 Zr2 C25 C26 -5.9(4)
C20 Zr2 C25 C26 117.2(3)
C29 Zr2 C25 C26 -116.1(4)
C24 Zr2 C25 C26 98.3(3)
C21 Zr2 C25 C26 148.6(3)
C28 Zr2 C25 C26 -77.7(3)
C27 Zr2 C25 C26 -37.0(3)
C23 Zr2 C25 C26 118.0(3)
C22 Zr2 C25 C26 151.3(3)
C6 Zr2 C25 C26 -135.5(3)
Zr1 Zr2 C25 C26 -63.0(4)
C29 C25 C26 C27 2.6(5)
Zr2 C25 C26 C27 68.6(3)
C29 C25 C26 Zr2 -66.1(3)
C3 Zr2 C26 C27 86.4(3)
C5 Zr2 C26 C27 -22.2(3)
C2 Zr2 C26 C27 61.3(3)
C20 Zr2 C26 C27 -172.4(3)
C29 Zr2 C26 C27 -78.1(3)
C24 Zr2 C26 C27 158.2(3)
C21 Zr2 C26 C27 -147.2(3)
C25 Zr2 C26 C27 -114.1(4)
C28 Zr2 C26 C27 -37.0(3)
C23 Zr2 C26 C27 157.4(3)
C22 Zr2 C26 C27 -156.7(3)
C6 Zr2 C26 C27 -55.6(3)
Zr1 Zr2 C26 C27 26.1(3)
C3 Zr2 C26 C25 -159.5(3)
C5 Zr2 C26 C25 91.9(3)
C2 Zr2 C26 C25 175.4(3)
C20 Zr2 C26 C25 -58.3(3)
C29 Zr2 C26 C25 36.0(3)
C24 Zr2 C26 C25 -87.7(3)
C21 Zr2 C26 C25 -33.1(3)
C28 Zr2 C26 C25 77.1(3)
C27 Zr2 C26 C25 114.1(4)
C23 Zr2 C26 C25 -88.5(3)
C22 Zr2 C26 C25 -42.6(4)
C6 Zr2 C26 C25 58.5(3)
Zr1 Zr2 C26 C25 140.2(2)
C25 C26 C27 C28 -1.8(5)
Zr2 C26 C27 C28 66.4(3)
C25 C26 C27 Zr2 -68.1(3)
C3 Zr2 C27 C26 -87.2(3)
C5 Zr2 C27 C26 163.4(3)
C2 Zr2 C27 C26 -118.9(3)
C20 Zr2 C27 C26 8.8(3)
C29 Zr2 C27 C26 77.3(3)
C24 Zr2 C27 C26 -28.5(3)
C21 Zr2 C27 C26 45.1(4)
C25 Zr2 C27 C26 37.5(3)
C28 Zr2 C27 C26 115.3(4)
C23 Zr2 C27 C26 -53.3(5)
C22 Zr2 C27 C26 65.1(7)
C6 Zr2 C27 C26 137.5(3)
Zr1 Zr2 C27 C26 -158.1(3)
C3 Zr2 C27 C28 157.6(3)
C5 Zr2 C27 C28 48.1(3)
C2 Zr2 C27 C28 125.9(3)
C26 Zr2 C27 C28 -115.3(4)
C20 Zr2 C27 C28 -106.5(3)
C29 Zr2 C27 C28 -38.0(3)
C24 Zr2 C27 C28 -143.8(3)
C21 Zr2 C27 C28 -70.2(4)
C25 Zr2 C27 C28 -77.8(3)
C23 Zr2 C27 C28 -168.6(3)
C22 Zr2 C27 C28 -50.1(7)
C6 Zr2 C27 C28 22.3(3)
Zr1 Zr2 C27 C28 86.7(3)
C26 C27 C28 C29 0.4(5)
Zr2 C27 C28 C29 66.2(3)
C26 C27 C28 Zr2 -65.9(3)
C3 Zr2 C28 C27 -23.1(3)
C5 Zr2 C28 C27 -132.7(3)
C2 Zr2 C28 C27 -55.1(3)
C26 Zr2 C28 C27 36.3(2)
C20 Zr2 C28 C27 93.6(3)
C29 Zr2 C28 C27 113.6(4)
C24 Zr2 C28 C27 68.2(5)
C21 Zr2 C28 C27 130.0(3)
C25 Zr2 C28 C27 76.5(3)
C23 Zr2 C28 C27 161.9(6)
C22 Zr2 C28 C27 161.7(3)
C6 Zr2 C28 C27 -158.4(3)
Zr1 Zr2 C28 C27 -94.6(3)
C3 Zr2 C28 C29 -136.7(3)
C5 Zr2 C28 C29 113.7(3)
C2 Zr2 C28 C29 -168.7(3)
C26 Zr2 C28 C29 -77.3(3)
C20 Zr2 C28 C29 -20.0(4)
C24 Zr2 C28 C29 -45.4(5)
C21 Zr2 C28 C29 16.4(3)
C25 Zr2 C28 C29 -37.1(3)
C27 Zr2 C28 C29 -113.6(4)
C23 Zr2 C28 C29 48.3(7)
C22 Zr2 C28 C29 48.1(4)
C6 Zr2 C28 C29 88.0(3)
Zr1 Zr2 C28 C29 151.8(3)
C26 C25 C29 C28 -2.3(4)
Zr2 C25 C29 C28 -68.1(3)
C26 C25 C29 Zr2 65.8(3)
C27 C28 C29 C25 1.2(4)
Zr2 C28 C29 C25 68.2(3)
C27 C28 C29 Zr2 -67.0(3)
C3 Zr2 C29 C25 -56.1(3)
C5 Zr2 C29 C25 -178.4(3)
C2 Zr2 C29 C25 -98.1(3)
C26 Zr2 C29 C25 -36.4(3)
C20 Zr2 C29 C25 50.1(3)
C24 Zr2 C29 C25 42.1(3)
C21 Zr2 C29 C25 81.2(3)
C28 Zr2 C29 C25 -113.3(4)
C27 Zr2 C29 C25 -76.0(3)
C23 Zr2 C29 C25 80.9(3)
C22 Zr2 C29 C25 100.4(3)
C6 Zr2 C29 C25 161.3(3)
Zr1 Zr2 C29 C25 -146.2(2)
C3 Zr2 C29 C28 57.2(4)
C5 Zr2 C29 C28 -65.1(3)
C2 Zr2 C29 C28 15.3(4)
C26 Zr2 C29 C28 77.0(3)
C20 Zr2 C29 C28 163.4(3)
C24 Zr2 C29 C28 155.5(3)
C21 Zr2 C29 C28 -165.4(3)
C25 Zr2 C29 C28 113.3(4)
C27 Zr2 C29 C28 37.4(3)
C23 Zr2 C29 C28 -165.7(3)
C22 Zr2 C29 C28 -146.3(3)
C6 Zr2 C29 C28 -85.4(3)
Zr1 Zr2 C29 C28 -32.8(3)
C61 B C31 C32 -20.5(4)
C51 B C31 C32 -137.6(3)
C41 B C31 C32 102.1(3)
C61 B C31 C36 164.8(3)
C51 B C31 C36 47.7(4)
C41 B C31 C36 -72.6(4)
C36 C31 C32 C33 -0.1(4)
B C31 C32 C33 -175.1(3)
C31 C32 C33 C34 1.0(5)
C32 C33 C34 C35 -1.0(5)
C33 C34 C35 C36 0.1(5)
C34 C35 C36 C31 0.8(5)
C32 C31 C36 C35 -0.8(5)
B C31 C36 C35 174.4(3)
C61 B C41 C42 -145.9(3)
C51 B C41 C42 -28.8(4)
C31 B C41 C42 91.0(4)
C61 B C41 C46 40.2(4)
C51 B C41 C46 157.3(3)
C31 B C41 C46 -82.9(4)
C46 C41 C42 C43 -1.1(5)
B C41 C42 C43 -175.3(3)
C41 C42 C43 C44 -0.3(6)
C42 C43 C44 C45 1.8(6)
C43 C44 C45 C46 -1.8(5)
C42 C41 C46 C45 1.0(5)
B C41 C46 C45 175.3(3)
C44 C45 C46 C41 0.4(5)
C61 B C51 C56 83.4(4)
C31 B C51 C56 -153.8(3)
C41 B C51 C56 -38.7(4)
C61 B C51 C52 -89.6(4)
C31 B C51 C52 33.2(4)
C41 B C51 C52 148.2(3)
C56 C51 C52 C53 0.4(5)
B C51 C52 C53 173.9(3)
C51 C52 C53 C54 1.1(6)
C52 C53 C54 C55 -0.9(6)
C53 C54 C55 C56 -0.9(6)
C54 C55 C56 C51 2.6(6)
C52 C51 C56 C55 -2.2(5)
B C51 C56 C55 -175.7(3)
C51 B C61 C66 -94.2(3)
C31 B C61 C66 144.7(3)
C41 B C61 C66 27.5(4)
C51 B C61 C62 78.2(4)
C31 B C61 C62 -42.9(4)
C41 B C61 C62 -160.1(3)
C66 C61 C62 C63 -1.3(5)
B C61 C62 C63 -174.4(3)
C61 C62 C63 C64 -0.5(6)
C62 C63 C64 C65 2.1(6)
C63 C64 C65 C66 -1.9(6)
C64 C65 C66 C61 0.1(6)
C62 C61 C66 C65 1.5(5)
B C61 C66 C65 174.3(3)
